data_9015399
loop_
_publ_author_name
'Vincent, H.'
'Bekka, A.'
'Anne, M.'
'Joubert, J.'

_publ_section_title
;
 Synthese, structure cristalline,conductivite ionique, et proprietes
 magnetiques d'un nouveau ferrite de type alumine beta Na1.3 K.6 Fe10.1 Zn.9 O17
 _cod_database_code 1008437
;
_journal_name_full 'Journal of Solid State Chemistry'
_journal_page_first 181
_journal_page_last 191
_journal_paper_doi 10.1016/0022-4596(89)90005-4
_journal_volume 81
_journal_year 1989
_chemical_formula_sum 'Fe11 Na2.4 O16.03'
_space_group_IT_number 166
_symmetry_space_group_name_Hall '-R 3 2"'
_symmetry_space_group_name_H-M 'R -3 m :H'
_cell_angle_alpha 90
_cell_angle_beta 90
_cell_angle_gamma 120
_cell_formula_units_Z 3
_cell_length_a 5.947
_cell_length_b 5.947
_cell_length_c 35.83
_cell_volume 1097.421
_database_code_amcsd 0016343
_exptl_crystal_density_diffrn 4.201
_cod_depositor_comments
;
 Added the _cell_formula_units_Z data item.

 Antanas Vaitkus,
 2021-04-22
;
_cod_original_sg_symbol_H-M 'R -3 m'
_cod_original_formula_sum 'Fe11 O16.03 Na2.4'
_cod_database_code 9015399
_amcsd_formula_title 'Fe10.99 Na2.4 O16.03'

loop_
_space_group_symop_operation_xyz
x,y,z
2/3+x,1/3+y,1/3+z
1/3+x,2/3+y,2/3+z
x,x-y,z
2/3+x,1/3+x-y,1/3+z
1/3+x,2/3+x-y,2/3+z
y,x,-z
2/3+y,1/3+x,1/3-z
1/3+y,2/3+x,2/3-z
-x+y,y,z
2/3-x+y,1/3+y,1/3+z
1/3-x+y,2/3+y,2/3+z
-x,-x+y,-z
2/3-x,1/3-x+y,1/3-z
1/3-x,2/3-x+y,2/3-z
-y,-x,z
2/3-y,1/3-x,1/3+z
1/3-y,2/3-x,2/3+z
x-y,-y,-z
2/3+x-y,1/3-y,1/3-z
1/3+x-y,2/3-y,2/3-z
y,-x+y,-z
2/3+y,1/3-x+y,1/3-z
1/3+y,2/3-x+y,2/3-z
-x+y,-x,z
2/3-x+y,1/3-x,1/3+z
1/3-x+y,2/3-x,2/3+z
-x,-y,-z
2/3-x,1/3-y,1/3-z
1/3-x,2/3-y,2/3-z
-y,x-y,z
2/3-y,1/3+x-y,1/3+z
1/3-y,2/3+x-y,2/3+z
x-y,x,-z
2/3+x-y,1/3+x,1/3-z
1/3+x-y,2/3+x,2/3-z

loop_
_atom_site_aniso_label
_atom_site_aniso_U_11
_atom_site_aniso_U_22
_atom_site_aniso_U_33
_atom_site_aniso_U_12
_atom_site_aniso_U_13
_atom_site_aniso_U_23
Fe1 0.00500 0.00500 0.00180 0.00270 0.00030 -0.00030
Fe2 0.00470 0.00470 0.00050 0.00240 0.00000 0.00000
Fe3 0.00540 0.00540 0.00010 0.00270 0.00000 0.00000
Fe4 0.00510 0.00510 0.00010 0.00260 0.00000 0.00000
O1 0.00470 0.00470 0.00010 0.00130 -0.00080 0.00080
O2 0.00450 0.00450 0.00320 0.00240 0.00090 -0.00090
O3 0.00550 0.00550 0.00300 0.00280 0.00000 0.00000
O4 0.00400 0.00400 0.00150 0.00200 0.00000 0.00000
O5 0.04230 0.04230 0.00240 0.02120 0.00000 0.00000
Na1 0.12980 0.12980 0.02950 -0.08560 0.05020 -0.05020

loop_
_atom_site_label
_atom_site_fract_x
_atom_site_fract_y
_atom_site_fract_z
_atom_site_occupancy
Fe1 0.16889 -0.16889 -0.06991 1.00000
Fe2 0.00000 0.00000 0.35041 0.99900
Fe3 0.00000 0.00000 0.44982 1.00000
Fe4 0.00000 0.00000 0.00000 0.99000
O1 0.15604 -0.15604 0.03389 0.92000
O2 0.16404 -0.16404 0.23599 0.95000
O3 0.00000 0.00000 0.29639 0.98700
O4 0.00000 0.00000 0.09588 0.91800
O5 0.00000 0.00000 0.50000 1.00000
Na1 0.70000 -0.70000 0.16350 0.40000

loop_
_cod_related_entry_id
_cod_related_entry_database
_cod_related_entry_code
1 AMCSD 0016343

_cod_duplicate_entry 1008437
